data_7159887
loop_
_publ_author_name
'Ma, Jiangkai'
'Wang, Lianjie'
'Qiao, Anjiang'
'Li, Zhongxian'
'Zhao, Fengqian'
'Wu, Junliang'

_publ_section_title
;
 Synthesis of alkenylphosphine oxides <i>via</i> Tf<sub>2</sub>O promoted
 addition-elimination of ketones and secondary phosphine oxides.
;
_journal_issue 18
_journal_name_full 'Organic &amp; biomolecular chemistry'
_journal_page_first 3592
_journal_page_last 3596
_journal_paper_doi 10.1039/d4ob00318g
_journal_volume 22
_journal_year 2024
_chemical_formula_moiety 'C21 H19 O2 P'
_chemical_formula_sum 'C21 H19 O2 P'
_chemical_formula_weight 334.33
_space_group_crystal_system monoclinic
_space_group_IT_number 15
_space_group_name_Hall '-C 2yc'
_space_group_name_H-M_alt 'C 1 2/c 1'
_atom_sites_solution_hydrogens geom
_atom_sites_solution_primary direct
_audit_block_doi 10.5517/ccdc.csd.cc2gqr65
_audit_creation_date 2023-03-16
_audit_creation_method
;
Olex2 1.2
(compiled 2018.05.29 svn.r3508 for OlexSys, GUI svn.r5506)
;
_audit_update_record
;
2023-08-01 deposited with the CCDC.	2024-04-08 downloaded from the CCDC.
;
_cell_angle_alpha 90
_cell_angle_beta 99.39(4)
_cell_angle_gamma 90
_cell_formula_units_Z 8
_cell_length_a 24.242(18)
_cell_length_b 8.394(4)
_cell_length_c 17.127(12)
_cell_measurement_reflns_used 6689
_cell_measurement_temperature 292(2)
_cell_measurement_theta_max 25.717
_cell_measurement_theta_min 2.410
_cell_volume 3438(4)
_computing_cell_refinement 'SAINT v8.37A (Bruker, 2015)'
_computing_data_collection 'SAINT v8.37A (Bruker, 2015)'
_computing_data_reduction 'SAINT v8.37A (Bruker, 2015)'
_computing_molecular_graphics 'Olex2 (Dolomanov et al., 2009)'
_computing_publication_material 'Olex2 (Dolomanov et al., 2009)'
_computing_structure_refinement 'ShelXL (Sheldrick, 2015)'
_computing_structure_solution 'ShelXS (Sheldrick, 2008)'
_diffrn_ambient_temperature 292.0
_diffrn_measured_fraction_theta_full 0.998
_diffrn_measured_fraction_theta_max 0.998
_diffrn_measurement_device_type 'Bruker APEX-II CCD'
_diffrn_measurement_method '\f and \w scans'
_diffrn_radiation_type MoK\a
_diffrn_radiation_wavelength 0.71073
_diffrn_reflns_av_R_equivalents 0.0959
_diffrn_reflns_av_unetI/netI 0.0436
_diffrn_reflns_Laue_measured_fraction_full 0.998
_diffrn_reflns_Laue_measured_fraction_max 0.998
_diffrn_reflns_limit_h_max 30
_diffrn_reflns_limit_h_min -30
_diffrn_reflns_limit_k_max 10
_diffrn_reflns_limit_k_min -10
_diffrn_reflns_limit_l_max 21
_diffrn_reflns_limit_l_min -21
_diffrn_reflns_number 36386
_diffrn_reflns_point_group_measured_fraction_full 0.998
_diffrn_reflns_point_group_measured_fraction_max 0.998
_diffrn_reflns_theta_full 25.242
_diffrn_reflns_theta_max 26.372
_diffrn_reflns_theta_min 2.411
_diffrn_source 'fine-focus sealed tube'
_diffrn_standards_number 0
_exptl_absorpt_coefficient_mu 0.169
_exptl_absorpt_correction_T_max 0.7456
_exptl_absorpt_correction_T_min 0.6083
_exptl_absorpt_correction_type multi-scan
_exptl_absorpt_process_details
'SADABS-2016/2 (Bruker,2016/2) was used for absorption correction. wR2(int) was 0.1592 before and 0.0791 after correction. The Ratio of minimum to maximum transmission is 0.8159. The \l/2 correction factor is Not present.'
_exptl_crystal_colour colourless
_exptl_crystal_colour_primary colourless
_exptl_crystal_density_diffrn 1.292
_exptl_crystal_description block
_exptl_crystal_F_000 1408
_exptl_crystal_size_max 0.13
_exptl_crystal_size_mid 0.1
_exptl_crystal_size_min 0.08
_exptl_transmission_factor_max 0.7456
_exptl_transmission_factor_min 0.6083
_refine_diff_density_max 0.295
_refine_diff_density_min -0.243
_refine_diff_density_rms 0.040
_refine_ls_extinction_coef 0.0025(5)
_refine_ls_extinction_expression Fc^*^=kFc[1+0.001xFc^2^\l^3^/sin(2\q)]^-1/4^
_refine_ls_extinction_method 'SHELXL-2014/7 (Sheldrick 2014'
_refine_ls_goodness_of_fit_ref 1.067
_refine_ls_hydrogen_treatment constr
_refine_ls_matrix_type full
_refine_ls_number_parameters 219
_refine_ls_number_reflns 3517
_refine_ls_number_restraints 0
_refine_ls_restrained_S_all 1.067
_refine_ls_R_factor_all 0.0579
_refine_ls_R_factor_gt 0.0403
_refine_ls_shift/su_max 0.000
_refine_ls_shift/su_mean 0.000
_refine_ls_structure_factor_coef Fsqd
_refine_ls_weighting_details 'w=1/[\s^2^(Fo^2^)+(0.0444P)^2^+1.6594P] where P=(Fo^2^+2Fc^2^)/3'
_refine_ls_weighting_scheme calc
_refine_ls_wR_factor_gt 0.0995
_refine_ls_wR_factor_ref 0.1081
_reflns_Friedel_coverage 0.000
_reflns_number_gt 2698
_reflns_number_total 3517
_reflns_threshold_expression 'I > 2\s(I)'
_cod_data_source_file d4ob00318g2.cif
_cod_data_source_block a
_cod_depositor_comments 'Adding full bibliography for 7159887.cif.'
_cod_database_code 7159887
_shelx_shelxl_version_number 2014/7
_shelx_space_group_comment
;
The symmetry employed for this shelxl refinement is uniquely defined
by the following loop, which should always be used as a source of
symmetry information in preference to the above space-group names.
They are only intended as comments.
;
_shelx_estimated_absorpt_t_max 0.987
_shelx_estimated_absorpt_t_min 0.978
_olex2_refinement_description
;
1. Fixed Uiso
 At 1.2 times of:
  All C(H) groups, All C(H,H) groups
 At 1.5 times of:
  All C(H,H,H) groups
2.a Aromatic/amide H refined with riding coordinates:
 C2(H2), C3(H3), C4(H4), C5(H5), C6(H6), C8(H8), C9(H9), C10(H10), C11(H11),
 C12(H12), C16(H16), C17(H17), C19(H19), C20(H20)
2.b X=CH2 refined with riding coordinates:
 C14(H14A,H14B)
2.c Idealised Me refined as rotating group:
 C21(H21A,H21B,H21C)
;
_olex2_submission_special_instructions 'No special instructions were received'

loop_
_space_group_symop_operation_xyz
'x, y, z'
'-x, y, -z+1/2'
'x+1/2, y+1/2, z'
'-x+1/2, y+1/2, -z+1/2'
'-x, -y, -z'
'x, -y, z-1/2'
'-x+1/2, -y+1/2, -z'
'x+1/2, -y+1/2, z-1/2'

loop_
_atom_site_label
_atom_site_type_symbol
_atom_site_fract_x
_atom_site_fract_y
_atom_site_fract_z
_atom_site_U_iso_or_equiv
_atom_site_adp_type
_atom_site_occupancy
_atom_site_site_symmetry_order
_atom_site_calc_flag
_atom_site_refinement_flags_posn
_atom_site_refinement_flags_adp
_atom_site_refinement_flags_occupancy
_atom_site_disorder_assembly
_atom_site_disorder_group
C1 C 0.40622(7) 0.29582(19) 0.29112(10) 0.0356(4) Uani 1 1 d . . . . .
C2 C 0.45716(8) 0.3118(2) 0.34019(13) 0.0523(5) Uani 1 1 d . . . . .
H2 H 0.4784 0.2222 0.3569 0.063 Uiso 1 1 calc R . . . .
C3 C 0.47633(9) 0.4619(3) 0.36420(16) 0.0698(7) Uani 1 1 d . . . . .
H3 H 0.5105 0.4727 0.3975 0.084 Uiso 1 1 calc R . . . .
C4 C 0.44564(9) 0.5951(2) 0.33949(14) 0.0601(6) Uani 1 1 d . . . . .
H4 H 0.4594 0.6957 0.3550 0.072 Uiso 1 1 calc R . . . .
C5 C 0.39489(9) 0.5798(2) 0.29208(13) 0.0509(5) Uani 1 1 d . . . . .
H5 H 0.3737 0.6699 0.2760 0.061 Uiso 1 1 calc R . . . .
C6 C 0.37497(8) 0.4308(2) 0.26806(11) 0.0429(4) Uani 1 1 d . . . . .
H6 H 0.3402 0.4210 0.2361 0.052 Uiso 1 1 calc R . . . .
C7 C 0.40343(7) 0.0879(2) 0.15734(11) 0.0392(4) Uani 1 1 d . . . . .
C8 C 0.42772(8) -0.0524(2) 0.13630(12) 0.0483(5) Uani 1 1 d . . . . .
H8 H 0.4356 -0.1341 0.1731 0.058 Uiso 1 1 calc R . . . .
C9 C 0.44005(9) -0.0705(3) 0.06117(13) 0.0578(6) Uani 1 1 d . . . . .
H9 H 0.4561 -0.1648 0.0473 0.069 Uiso 1 1 calc R . . . .
C10 C 0.42880(9) 0.0494(3) 0.00656(13) 0.0594(6) Uani 1 1 d . . . . .
H10 H 0.4367 0.0359 -0.0444 0.071 Uiso 1 1 calc R . . . .
C11 C 0.40579(9) 0.1896(3) 0.02733(12) 0.0560(5) Uani 1 1 d . . . . .
H11 H 0.3985 0.2714 -0.0095 0.067 Uiso 1 1 calc R . . . .
C12 C 0.39349(8) 0.2096(2) 0.10220(11) 0.0479(5) Uani 1 1 d . . . . .
H12 H 0.3784 0.3054 0.1160 0.057 Uiso 1 1 calc R . . . .
C13 C 0.31009(7) 0.09576(19) 0.24336(10) 0.0368(4) Uani 1 1 d . . . . .
C14 C 0.27878(8) 0.1022(2) 0.17281(12) 0.0492(5) Uani 1 1 d . . . . .
H14A H 0.2400 0.0988 0.1681 0.059 Uiso 1 1 calc R . . . .
H14B H 0.2954 0.1100 0.1278 0.059 Uiso 1 1 calc R . . . .
C15 C 0.28400(7) 0.08321(19) 0.31570(10) 0.0358(4) Uani 1 1 d . . . . .
C16 C 0.29870(8) -0.0356(2) 0.37177(11) 0.0424(4) Uani 1 1 d . . . . .
H16 H 0.3283 -0.1035 0.3671 0.051 Uiso 1 1 calc R . . . .
C17 C 0.26999(8) -0.0539(2) 0.43416(12) 0.0475(5) Uani 1 1 d . . . . .
H17 H 0.2799 -0.1353 0.4706 0.057 Uiso 1 1 calc R . . . .
C18 C 0.22643(8) 0.0479(2) 0.44335(11) 0.0434(5) Uani 1 1 d . . . . .
C19 C 0.21263(8) 0.1703(2) 0.39000(12) 0.0467(5) Uani 1 1 d . . . . .
H19 H 0.1844 0.2416 0.3965 0.056 Uiso 1 1 calc R . . . .
C20 C 0.24110(8) 0.1861(2) 0.32706(11) 0.0432(4) Uani 1 1 d . . . . .
H20 H 0.2313 0.2683 0.2910 0.052 Uiso 1 1 calc R . . . .
C21 C 0.15505(10) 0.1175(3) 0.51773(15) 0.0671(7) Uani 1 1 d . . . . .
H21A H 0.1262 0.1122 0.4722 0.101 Uiso 1 1 calc GR . . . .
H21B H 0.1682 0.2252 0.5252 0.101 Uiso 1 1 calc GR . . . .
H21C H 0.1403 0.0832 0.5637 0.101 Uiso 1 1 calc GR . . . .
O1 O 0.41278(5) -0.02907(14) 0.30694(7) 0.0445(3) Uani 1 1 d . . . . .
O2 O 0.20012(6) 0.01663(18) 0.50615(8) 0.0585(4) Uani 1 1 d . . . . .
P1 P 0.38583(2) 0.09931(5) 0.25522(3) 0.03467(16) Uani 1 1 d . . . . .

loop_
_atom_site_aniso_label
_atom_site_aniso_U_11
_atom_site_aniso_U_22
_atom_site_aniso_U_33
_atom_site_aniso_U_23
_atom_site_aniso_U_13
_atom_site_aniso_U_12
C1 0.0407(9) 0.0319(8) 0.0343(9) -0.0022(7) 0.0062(7) -0.0010(7)
C2 0.0429(10) 0.0429(11) 0.0662(14) -0.0064(10) -0.0053(10) 0.0045(8)
C3 0.0512(13) 0.0570(14) 0.0923(19) -0.0188(12) -0.0144(12) -0.0059(11)
C4 0.0613(13) 0.0387(11) 0.0788(16) -0.0156(11) 0.0074(12) -0.0093(10)
C5 0.0578(12) 0.0335(10) 0.0612(13) -0.0026(9) 0.0089(10) 0.0042(9)
C6 0.0454(10) 0.0353(10) 0.0463(11) -0.0021(8) 0.0022(8) 0.0021(8)
C7 0.0398(9) 0.0402(10) 0.0377(10) -0.0025(8) 0.0069(8) -0.0036(8)
C8 0.0479(11) 0.0491(11) 0.0487(12) -0.0039(9) 0.0107(9) 0.0012(9)
C9 0.0512(12) 0.0693(14) 0.0557(14) -0.0186(12) 0.0168(10) 0.0027(10)
C10 0.0463(12) 0.0932(18) 0.0398(12) -0.0113(12) 0.0102(9) -0.0074(11)
C11 0.0557(12) 0.0739(15) 0.0386(11) 0.0074(11) 0.0083(9) -0.0039(11)
C12 0.0546(11) 0.0486(11) 0.0414(11) 0.0025(9) 0.0105(9) -0.0016(9)
C13 0.0450(10) 0.0292(8) 0.0356(10) 0.0003(7) 0.0047(8) -0.0033(7)
C14 0.0487(11) 0.0567(12) 0.0411(11) 0.0026(9) 0.0041(9) -0.0048(9)
C15 0.0369(9) 0.0330(9) 0.0364(10) -0.0012(7) 0.0029(7) -0.0054(7)
C16 0.0428(10) 0.0417(10) 0.0428(11) 0.0036(8) 0.0078(8) 0.0035(8)
C17 0.0504(11) 0.0502(11) 0.0418(11) 0.0096(9) 0.0073(9) 0.0021(9)
C18 0.0420(10) 0.0504(11) 0.0386(10) -0.0025(9) 0.0086(8) -0.0070(8)
C19 0.0429(10) 0.0480(11) 0.0493(12) -0.0010(9) 0.0080(9) 0.0043(9)
C20 0.0473(11) 0.0372(10) 0.0442(11) 0.0049(8) 0.0048(8) 0.0017(8)
C21 0.0605(14) 0.0808(17) 0.0662(16) -0.0096(13) 0.0287(12) -0.0002(12)
O1 0.0533(8) 0.0361(7) 0.0441(8) 0.0055(6) 0.0079(6) 0.0071(6)
O2 0.0574(9) 0.0742(10) 0.0480(9) 0.0049(7) 0.0211(7) 0.0020(7)
P1 0.0415(3) 0.0293(2) 0.0332(3) 0.00022(18) 0.00570(19) 0.00017(19)

loop_
_atom_type_symbol
_atom_type_description
_atom_type_scat_dispersion_real
_atom_type_scat_dispersion_imag
_atom_type_scat_source
C C 0.0033 0.0016 'International Tables Vol C Tables 4.2.6.8 and 6.1.1.4'
H H 0.0000 0.0000 'International Tables Vol C Tables 4.2.6.8 and 6.1.1.4'
O O 0.0106 0.0060 'International Tables Vol C Tables 4.2.6.8 and 6.1.1.4'
P P 0.1023 0.0942 'International Tables Vol C Tables 4.2.6.8 and 6.1.1.4'

loop_
_geom_angle_atom_site_label_1
_geom_angle_atom_site_label_2
_geom_angle_atom_site_label_3
_geom_angle
_geom_angle_site_symmetry_1
_geom_angle_site_symmetry_3
_geom_angle_publ_flag
C2 C1 C6 119.13(16) . . ?
C2 C1 P1 117.70(13) . . ?
C6 C1 P1 123.05(14) . . ?
C1 C2 H2 120.2 . . ?
C3 C2 C1 119.57(18) . . ?
C3 C2 H2 120.2 . . ?
C2 C3 H3 119.6 . . ?
C4 C3 C2 120.8(2) . . ?
C4 C3 H3 119.6 . . ?
C3 C4 H4 120.1 . . ?
C5 C4 C3 119.87(18) . . ?
C5 C4 H4 120.1 . . ?
C4 C5 H5 120.0 . . ?
C4 C5 C6 120.03(18) . . ?
C6 C5 H5 120.0 . . ?
C1 C6 H6 119.7 . . ?
C5 C6 C1 120.57(17) . . ?
C5 C6 H6 119.7 . . ?
C8 C7 P1 117.52(15) . . ?
C12 C7 C8 118.79(19) . . ?
C12 C7 P1 123.69(15) . . ?
C7 C8 H8 119.9 . . ?
C9 C8 C7 120.1(2) . . ?
C9 C8 H8 119.9 . . ?
C8 C9 H9 119.7 . . ?
C10 C9 C8 120.5(2) . . ?
C10 C9 H9 119.7 . . ?
C9 C10 H10 120.1 . . ?
C9 C10 C11 119.7(2) . . ?
C11 C10 H10 120.1 . . ?
C10 C11 H11 119.8 . . ?
C12 C11 C10 120.4(2) . . ?
C12 C11 H11 119.8 . . ?
C7 C12 H12 119.8 . . ?
C11 C12 C7 120.4(2) . . ?
C11 C12 H12 119.8 . . ?
C14 C13 C15 120.51(18) . . ?
C14 C13 P1 121.50(16) . . ?
C15 C13 P1 117.98(13) . . ?
C13 C14 H14A 120.0 . . ?
C13 C14 H14B 120.0 . . ?
H14A C14 H14B 120.0 . . ?
C16 C15 C13 122.12(16) . . ?
C16 C15 C20 117.55(17) . . ?
C20 C15 C13 120.23(16) . . ?
C15 C16 H16 119.6 . . ?
C17 C16 C15 120.76(18) . . ?
C17 C16 H16 119.6 . . ?
C16 C17 H17 119.6 . . ?
C16 C17 C18 120.70(18) . . ?
C18 C17 H17 119.6 . . ?
C19 C18 C17 119.36(18) . . ?
O2 C18 C17 115.73(17) . . ?
O2 C18 C19 124.91(18) . . ?
C18 C19 H19 120.3 . . ?
C20 C19 C18 119.47(18) . . ?
C20 C19 H19 120.3 . . ?
C15 C20 H20 119.0 . . ?
C19 C20 C15 122.09(17) . . ?
C19 C20 H20 119.0 . . ?
H21A C21 H21B 109.5 . . ?
H21A C21 H21C 109.5 . . ?
H21B C21 H21C 109.5 . . ?
O2 C21 H21A 109.5 . . ?
O2 C21 H21B 109.5 . . ?
O2 C21 H21C 109.5 . . ?
C18 O2 C21 117.71(17) . . ?
C1 P1 C13 105.64(8) . . ?
C7 P1 C1 105.87(8) . . ?
C7 P1 C13 106.53(9) . . ?
O1 P1 C1 113.16(9) . . ?
O1 P1 C7 111.76(9) . . ?
O1 P1 C13 113.30(8) . . ?

loop_
_geom_bond_atom_site_label_1
_geom_bond_atom_site_label_2
_geom_bond_distance
_geom_bond_site_symmetry_2
_geom_bond_publ_flag
C1 C2 1.382(3) . ?
C1 C6 1.384(2) . ?
C1 P1 1.8010(19) . ?
C2 H2 0.9300 . ?
C2 C3 1.381(3) . ?
C3 H3 0.9300 . ?
C3 C4 1.371(3) . ?
C4 H4 0.9300 . ?
C4 C5 1.365(3) . ?
C5 H5 0.9300 . ?
C5 C6 1.379(3) . ?
C6 H6 0.9300 . ?
C7 C8 1.390(3) . ?
C7 C12 1.385(3) . ?
C7 P1 1.799(2) . ?
C8 H8 0.9300 . ?
C8 C9 1.376(3) . ?
C9 H9 0.9300 . ?
C9 C10 1.371(3) . ?
C10 H10 0.9300 . ?
C10 C11 1.374(3) . ?
C11 H11 0.9300 . ?
C11 C12 1.373(3) . ?
C12 H12 0.9300 . ?
C13 C14 1.319(3) . ?
C13 C15 1.484(3) . ?
C13 P1 1.814(2) . ?
C14 H14A 0.9300 . ?
C14 H14B 0.9300 . ?
C15 C16 1.390(2) . ?
C15 C20 1.390(3) . ?
C16 H16 0.9300 . ?
C16 C17 1.376(3) . ?
C17 H17 0.9300 . ?
C17 C18 1.387(3) . ?
C18 C19 1.379(3) . ?
C18 O2 1.363(2) . ?
C19 H19 0.9300 . ?
C19 C20 1.378(3) . ?
C20 H20 0.9300 . ?
C21 H21A 0.9600 . ?
C21 H21B 0.9600 . ?
C21 H21C 0.9600 . ?
C21 O2 1.421(3) . ?
O1 P1 1.4778(14) . ?

loop_
_geom_torsion_atom_site_label_1
_geom_torsion_atom_site_label_2
_geom_torsion_atom_site_label_3
_geom_torsion_atom_site_label_4
_geom_torsion
_geom_torsion_site_symmetry_1
_geom_torsion_site_symmetry_2
_geom_torsion_site_symmetry_3
_geom_torsion_site_symmetry_4
_geom_torsion_publ_flag
C1 C2 C3 C4 -0.5(4) . . . . ?
C2 C1 C6 C5 1.5(3) . . . . ?
C2 C1 P1 C7 -98.13(17) . . . . ?
C2 C1 P1 C13 149.11(16) . . . . ?
C2 C1 P1 O1 24.60(18) . . . . ?
C2 C3 C4 C5 1.5(4) . . . . ?
C3 C4 C5 C6 -1.1(4) . . . . ?
C4 C5 C6 C1 -0.5(3) . . . . ?
C6 C1 C2 C3 -1.1(3) . . . . ?
C6 C1 P1 C7 77.89(18) . . . . ?
C6 C1 P1 C13 -34.87(18) . . . . ?
C6 C1 P1 O1 -159.38(15) . . . . ?
C7 C8 C9 C10 0.3(3) . . . . ?
C8 C7 C12 C11 2.1(3) . . . . ?
C8 C7 P1 C1 137.97(15) . . . . ?
C8 C7 P1 C13 -109.90(15) . . . . ?
C8 C7 P1 O1 14.35(17) . . . . ?
C8 C9 C10 C11 1.0(3) . . . . ?
C9 C10 C11 C12 -0.7(3) . . . . ?
C10 C11 C12 C7 -0.9(3) . . . . ?
C12 C7 C8 C9 -1.8(3) . . . . ?
C12 C7 P1 C1 -42.87(18) . . . . ?
C12 C7 P1 C13 69.26(17) . . . . ?
C12 C7 P1 O1 -166.49(15) . . . . ?
C13 C15 C16 C17 -173.52(17) . . . . ?
C13 C15 C20 C19 174.54(16) . . . . ?
C14 C13 C15 C16 126.8(2) . . . . ?
C14 C13 C15 C20 -49.4(2) . . . . ?
C14 C13 P1 C1 105.50(16) . . . . ?
C14 C13 P1 C7 -6.79(17) . . . . ?
C14 C13 P1 O1 -130.08(15) . . . . ?
C15 C13 P1 C1 -75.29(14) . . . . ?
C15 C13 P1 C7 172.42(12) . . . . ?
C15 C13 P1 O1 49.12(15) . . . . ?
C15 C16 C17 C18 -1.3(3) . . . . ?
C16 C15 C20 C19 -1.8(3) . . . . ?
C16 C17 C18 C19 -1.2(3) . . . . ?
C16 C17 C18 O2 178.57(17) . . . . ?
C17 C18 C19 C20 2.2(3) . . . . ?
C17 C18 O2 C21 -179.76(18) . . . . ?
C18 C19 C20 C15 -0.7(3) . . . . ?
C19 C18 O2 C21 0.0(3) . . . . ?
C20 C15 C16 C17 2.7(3) . . . . ?
O2 C18 C19 C20 -177.61(17) . . . . ?
P1 C1 C2 C3 175.11(18) . . . . ?
P1 C1 C6 C5 -174.42(16) . . . . ?
P1 C7 C8 C9 177.41(15) . . . . ?
P1 C7 C12 C11 -177.07(15) . . . . ?
P1 C13 C15 C16 -52.5(2) . . . . ?
P1 C13 C15 C20 131.40(15) . . . . ?
